data_4506288
loop_
_publ_author_name
'Cai, Song-Liang'
'Zheng, Sheng-Run'
'Wen, Zhen-Zhen'
'Fan, Jun'
'Zhang, Wei-Guang'

_publ_section_title
;
 Construction of Ba(II) Coordination Polymers Based on Imidazole-Based
 Dicarboxylate Ligands: Structural Diversity Tuned by Alcohol Solvents
;
_journal_issue 7
_journal_name_full 'Crystal Growth &amp; Design'
_journal_page_first 3575
_journal_paper_doi 10.1021/cg3004068
_journal_volume 12
_journal_year 2012
_chemical_formula_moiety 'C6 H5 Ba N2 O6'
_chemical_formula_sum 'C6 H5 Ba N2 O6'
_chemical_formula_weight 338.46
_chemical_name_systematic
; 
 ? 
;
_space_group_IT_number 14
_symmetry_cell_setting monoclinic
_symmetry_space_group_name_Hall '-P 2ybc'
_symmetry_space_group_name_H-M 'P 1 21/c 1'
_atom_sites_solution_hydrogens geom
_atom_sites_solution_primary direct
_atom_sites_solution_secondary difmap
_audit_creation_method SHELXL-97
_cell_angle_alpha 90.00
_cell_angle_beta 104.069(2)
_cell_angle_gamma 90.00
_cell_formula_units_Z 4
_cell_length_a 7.1034(9)
_cell_length_b 16.639(2)
_cell_length_c 7.4341(10)
_cell_measurement_reflns_used 2970
_cell_measurement_temperature 298(2)
_cell_measurement_theta_max 27.94
_cell_measurement_theta_min 2.96
_cell_volume 852.31(19)
_computing_cell_refinement 'Bruker SMART'
_computing_data_collection 'Bruker SMART'
_computing_data_reduction 'Bruker SAINT'
_computing_molecular_graphics 'Bruker SHELXTL'
_computing_publication_material 'Bruker SHELXTL'
_computing_structure_refinement 'SHELXL-97 (Sheldrick, 1997)'
_computing_structure_solution 'SHELXS-97 (Sheldrick, 1990)'
_diffrn_ambient_temperature 298(2)
_diffrn_measured_fraction_theta_full 0.993
_diffrn_measured_fraction_theta_max 0.993
_diffrn_radiation_monochromator graphite
_diffrn_radiation_source 'fine-focus sealed tube'
_diffrn_radiation_type MoK\a
_diffrn_radiation_wavelength 0.71073
_diffrn_reflns_av_R_equivalents 0.0219
_diffrn_reflns_av_sigmaI/netI 0.0262
_diffrn_reflns_limit_h_max 9
_diffrn_reflns_limit_h_min -7
_diffrn_reflns_limit_k_max 20
_diffrn_reflns_limit_k_min -21
_diffrn_reflns_limit_l_max 9
_diffrn_reflns_limit_l_min -9
_diffrn_reflns_number 4953
_diffrn_reflns_theta_full 26.98
_diffrn_reflns_theta_max 26.98
_diffrn_reflns_theta_min 2.45
_exptl_absorpt_coefficient_mu 4.673
_exptl_absorpt_correction_T_max 0.4129
_exptl_absorpt_correction_T_min 0.3163
_exptl_absorpt_correction_type multi-scan
_exptl_absorpt_process_details 'Higashi, T. (1995)'
_exptl_crystal_colour brown
_exptl_crystal_density_diffrn 2.638
_exptl_crystal_density_method 'not measured'
_exptl_crystal_description block
_exptl_crystal_F_000 636
_exptl_crystal_size_max 0.32
_exptl_crystal_size_mid 0.25
_exptl_crystal_size_min 0.23
_refine_diff_density_max 0.705
_refine_diff_density_min -0.782
_refine_diff_density_rms 0.124
_refine_ls_extinction_method none
_refine_ls_goodness_of_fit_ref 1.041
_refine_ls_hydrogen_treatment constr
_refine_ls_matrix_type full
_refine_ls_number_parameters 136
_refine_ls_number_reflns 1847
_refine_ls_number_restraints 0
_refine_ls_restrained_S_all 1.041
_refine_ls_R_factor_all 0.0257
_refine_ls_R_factor_gt 0.0227
_refine_ls_shift/su_max 0.002
_refine_ls_shift/su_mean 0.000
_refine_ls_structure_factor_coef Fsqd
_refine_ls_weighting_details 'calc w=1/[\s^2^(Fo^2^)+(0.0281P)^2^+1.3487P] where P=(Fo^2^+2Fc^2^)/3'
_refine_ls_weighting_scheme calc
_refine_ls_wR_factor_gt 0.0560
_refine_ls_wR_factor_ref 0.0578
_reflns_number_gt 1669
_reflns_number_total 1847
_reflns_threshold_expression >2sigma(I)
_cod_data_source_file cg3004068_si_002.cif
_cod_data_source_block Ba1
_cod_depositor_comments
;
The following automatic conversions were performed:

'_symmetry_cell_setting' value 'Monoclinic' changed to 'monoclinic'
according to /home/saulius/struct/CIF-dictionaries/cif_core.dic
dictionary named 'cif_core.dic' version 2.4.1 from 2010-06-29.

Automatic conversion script
Id: cif_fix_values 1891 2012-01-12 08:04:46Z andrius 
;
_cod_original_cell_volume 852.32(19)
_cod_original_sg_symbol_H-M 'P2(1)/c  '
_cod_database_code 4506288

loop_
_symmetry_equiv_pos_as_xyz
'x, y, z'
'-x, y+1/2, -z+1/2'
'-x, -y, -z'
'x, -y-1/2, z-1/2'

loop_
_atom_site_label
_atom_site_type_symbol
_atom_site_fract_x
_atom_site_fract_y
_atom_site_fract_z
_atom_site_U_iso_or_equiv
_atom_site_adp_type
_atom_site_occupancy
_atom_site_symmetry_multiplicity
_atom_site_calc_flag
_atom_site_refinement_flags
Ba1 Ba 1.19082(3) 0.435827(11) 0.31726(3) 0.01892(8) Uani 1 1 d .
O3 O 0.8722(4) 0.43568(13) 0.4551(4) 0.0259(6) Uani 1 1 d .
O6 O 0.9207(4) 0.55655(16) 0.1159(4) 0.0322(6) Uani 1 1 d .
O1 O 1.2236(3) 0.34665(14) 0.6376(3) 0.0235(5) Uani 1 1 d .
H1 H 1.1608 0.3788 0.6905 0.035 Uiso 1 1 d R
N1 N 0.9035(4) 0.17447(17) 0.5844(4) 0.0201(6) Uani 1 1 d .
O4 O 0.5677(4) 0.40444(16) 0.4444(4) 0.0333(6) Uani 1 1 d .
O5 O 0.5910(5) 0.05942(16) 0.3174(4) 0.0358(7) Uani 1 1 d .
H5 H 0.6178 0.0939 0.2430 0.054 Uiso 1 1 d R
N2 N 0.6410(4) 0.24535(17) 0.4632(4) 0.0211(6) Uani 1 1 d .
H2 H 0.5209 0.2565 0.4158 0.025 Uiso 1 1 calc R
C3 C 0.7913(5) 0.29958(19) 0.4990(4) 0.0173(6) Uani 1 1 d .
C5 C 0.7128(5) 0.17204(19) 0.5145(5) 0.0199(7) Uani 1 1 d .
C1 C 1.1666(5) 0.2759(2) 0.6547(5) 0.0191(7) Uani 1 1 d .
C2 C 0.9560(5) 0.25456(19) 0.5757(5) 0.0179(6) Uani 1 1 d .
C6 C 0.5916(5) 0.0978(2) 0.4883(5) 0.0238(7) Uani 1 1 d .
H6A H 0.6417 0.0610 0.5897 0.029 Uiso 1 1 calc R
H6B H 0.4596 0.1117 0.4908 0.029 Uiso 1 1 calc R
O2 O 1.2725(4) 0.22027(16) 0.7355(4) 0.0335(6) Uani 1 1 d .
C4 C 0.7424(5) 0.3865(2) 0.4628(5) 0.0191(7) Uani 1 1 d .

loop_
_atom_site_aniso_label
_atom_site_aniso_U_11
_atom_site_aniso_U_22
_atom_site_aniso_U_33
_atom_site_aniso_U_23
_atom_site_aniso_U_13
_atom_site_aniso_U_12
Ba1 0.01515(12) 0.01637(12) 0.02461(13) 0.00024(8) 0.00360(8) 0.00175(7)
O3 0.0227(13) 0.0165(12) 0.0396(16) -0.0023(10) 0.0101(12) -0.0041(9)
O6 0.0348(16) 0.0311(15) 0.0326(16) -0.0013(12) 0.0122(13) 0.0017(11)
O1 0.0196(13) 0.0191(12) 0.0303(14) 0.0026(10) 0.0031(10) -0.0008(10)
N1 0.0154(14) 0.0176(14) 0.0250(16) 0.0012(11) 0.0007(11) 0.0002(11)
O4 0.0170(13) 0.0258(13) 0.057(2) 0.0078(13) 0.0089(12) 0.0051(11)
O5 0.0444(19) 0.0311(16) 0.0310(16) -0.0082(12) 0.0072(13) -0.0051(12)
N2 0.0131(13) 0.0192(14) 0.0282(16) 0.0009(12) -0.0006(11) -0.0009(11)
C3 0.0151(15) 0.0176(16) 0.0180(16) -0.0020(13) 0.0019(12) -0.0027(12)
C5 0.0174(16) 0.0177(16) 0.0232(18) -0.0001(13) 0.0025(13) -0.0020(13)
C1 0.0170(16) 0.0189(16) 0.0202(17) 0.0009(13) 0.0024(13) 0.0014(13)
C2 0.0179(16) 0.0158(15) 0.0190(17) 0.0016(13) 0.0023(13) 0.0002(13)
C6 0.0229(18) 0.0182(16) 0.029(2) 0.0003(14) 0.0027(14) -0.0047(14)
O2 0.0177(13) 0.0236(13) 0.0513(18) 0.0124(12) -0.0067(12) -0.0024(11)
C4 0.0160(16) 0.0208(16) 0.0192(17) -0.0018(13) 0.0016(13) 0.0015(13)

loop_
_atom_type_symbol
_atom_type_description
_atom_type_scat_dispersion_real
_atom_type_scat_dispersion_imag
_atom_type_scat_source
C C 0.0033 0.0016 'International Tables Vol C Tables 4.2.6.8 and 6.1.1.4'
H H 0.0000 0.0000 'International Tables Vol C Tables 4.2.6.8 and 6.1.1.4'
N N 0.0061 0.0033 'International Tables Vol C Tables 4.2.6.8 and 6.1.1.4'
O O 0.0106 0.0060 'International Tables Vol C Tables 4.2.6.8 and 6.1.1.4'
Ba Ba -0.3244 2.2819 'International Tables Vol C Tables 4.2.6.8 and 6.1.1.4'

loop_
_geom_angle_atom_site_label_1
_geom_angle_atom_site_label_2
_geom_angle_atom_site_label_3
_geom_angle
_geom_angle_site_symmetry_1
_geom_angle_site_symmetry_3
O4 Ba1 O3 136.65(9) 1_655 .
O4 Ba1 O2 69.33(8) 1_655 4_565
O3 Ba1 O2 108.84(8) . 4_565
O4 Ba1 O1 73.90(8) 1_655 .
O3 Ba1 O1 64.92(8) . .
O2 Ba1 O1 72.95(8) 4_565 .
O4 Ba1 O3 103.14(9) 1_655 3_766
O3 Ba1 O3 60.32(9) . 3_766
O2 Ba1 O3 156.19(9) 4_565 3_766
O1 Ba1 O3 83.28(7) . 3_766
O4 Ba1 O5 71.69(8) 1_655 2_755
O3 Ba1 O5 134.40(8) . 2_755
O2 Ba1 O5 115.67(9) 4_565 2_755
O1 Ba1 O5 137.56(8) . 2_755
O3 Ba1 O5 81.13(8) 3_766 2_755
O4 Ba1 O6 142.49(8) 1_655 .
O3 Ba1 O6 71.88(8) . .
O2 Ba1 O6 132.83(8) 4_565 .
O1 Ba1 O6 135.72(8) . .
O3 Ba1 O6 66.91(8) 3_766 .
O5 Ba1 O6 71.04(8) 2_755 .
O4 Ba1 N1 125.07(8) 1_655 4_565
O3 Ba1 N1 72.54(8) . 4_565
O2 Ba1 N1 56.05(7) 4_565 4_565
O1 Ba1 N1 94.15(8) . 4_565
O3 Ba1 N1 129.03(8) 3_766 4_565
O5 Ba1 N1 125.97(8) 2_755 4_565
O6 Ba1 N1 81.58(8) . 4_565
O4 Ba1 O6 110.75(9) 1_655 3_765
O3 Ba1 O6 111.40(8) . 3_765
O2 Ba1 O6 79.96(8) 4_565 3_765
O1 Ba1 O6 148.81(7) . 3_765
O3 Ba1 O6 123.24(7) 3_766 3_765
O5 Ba1 O6 68.78(8) 2_755 3_765
O6 Ba1 O6 58.31(9) . 3_765
N1 Ba1 O6 57.20(8) 4_565 3_765
O4 Ba1 C4 89.37(8) 1_655 3_766
O3 Ba1 C4 81.27(8) . 3_766
O2 Ba1 C4 157.46(8) 4_565 3_766
O1 Ba1 C4 94.63(8) . 3_766
O3 Ba1 C4 21.08(7) 3_766 3_766
O5 Ba1 C4 61.22(8) 2_755 3_766
O6 Ba1 C4 69.02(8) . 3_766
N1 Ba1 C4 145.53(8) 4_565 3_766
O6 Ba1 C4 115.88(8) 3_765 3_766
C4 O3 Ba1 135.8(2) . .
C4 O3 Ba1 104.0(2) . 3_766
Ba1 O3 Ba1 119.68(9) . 3_766
Ba1 O6 Ba1 121.69(9) . 3_765
C1 O1 Ba1 128.7(2) . .
C1 O1 H1 108.8 . .
Ba1 O1 H1 96.7 . .
C5 N1 C2 105.7(3) . .
C5 N1 Ba1 134.5(2) . 4_566
C2 N1 Ba1 117.8(2) . 4_566
C4 O4 Ba1 165.9(3) . 1_455
C6 O5 Ba1 138.0(2) . 2_745
C6 O5 H5 109.0 . .
Ba1 O5 H5 91.8 2_745 .
C5 N2 C3 108.5(3) . .
C5 N2 H2 125.7 . .
C3 N2 H2 125.7 . .
N2 C3 C2 105.2(3) . .
N2 C3 C4 117.7(3) . .
C2 C3 C4 136.9(3) . .
N1 C5 N2 111.4(3) . .
N1 C5 C6 125.3(3) . .
N2 C5 C6 123.2(3) . .
O2 C1 O1 124.7(3) . .
O2 C1 C2 115.8(3) . .
O1 C1 C2 119.5(3) . .
N1 C2 C3 109.1(3) . .
N1 C2 C1 117.3(3) . .
C3 C2 C1 133.5(3) . .
O5 C6 C5 111.4(3) . .
O5 C6 H6A 109.3 . .
C5 C6 H6A 109.3 . .
O5 C6 H6B 109.3 . .
C5 C6 H6B 109.3 . .
H6A C6 H6B 108.0 . .
C1 O2 Ba1 131.9(2) . 4_566
O3 C4 O4 124.4(3) . .
O3 C4 C3 120.1(3) . .
O4 C4 C3 115.5(3) . .
O3 C4 Ba1 54.87(17) . 3_766
O4 C4 Ba1 82.1(2) . 3_766
C3 C4 Ba1 139.9(2) . 3_766

loop_
_geom_bond_atom_site_label_1
_geom_bond_atom_site_label_2
_geom_bond_distance
_geom_bond_site_symmetry_2
Ba1 O4 2.665(3) 1_655
Ba1 O3 2.702(3) .
Ba1 O2 2.761(3) 4_565
Ba1 O1 2.767(2) .
Ba1 O3 2.829(2) 3_766
Ba1 O5 2.896(3) 2_755
Ba1 O6 2.926(3) .
Ba1 N1 2.969(3) 4_565
Ba1 O6 3.126(3) 3_765
Ba1 C4 3.356(3) 3_766
O3 C4 1.244(4) .
O3 Ba1 2.829(2) 3_766
O6 Ba1 3.126(3) 3_765
O1 C1 1.261(4) .
O1 H1 0.8517 .
N1 C5 1.328(4) .
N1 C2 1.390(4) .
N1 Ba1 2.969(3) 4_566
O4 C4 1.251(4) .
O4 Ba1 2.665(3) 1_455
O5 C6 1.422(5) .
O5 Ba1 2.896(3) 2_745
O5 H5 0.8500 .
N2 C5 1.341(4) .
N2 C3 1.374(4) .
N2 H2 0.8600 .
C3 C2 1.389(4) .
C3 C4 1.497(4) .
C5 C6 1.491(4) .
C1 O2 1.251(4) .
C1 C2 1.511(5) .
C6 H6A 0.9700 .
C6 H6B 0.9700 .
O2 Ba1 2.761(3) 4_566
C4 Ba1 3.356(3) 3_766

loop_
_geom_torsion_atom_site_label_1
_geom_torsion_atom_site_label_2
_geom_torsion_atom_site_label_3
_geom_torsion_atom_site_label_4
_geom_torsion
_geom_torsion_site_symmetry_1
_geom_torsion_site_symmetry_4
O4 Ba1 O3 C4 -93.1(4) 1_655 .
O2 Ba1 O3 C4 -13.5(4) 4_565 .
O1 Ba1 O3 C4 -73.4(3) . .
O3 Ba1 O3 C4 -170.2(4) 3_766 .
O5 Ba1 O3 C4 153.6(3) 2_755 .
O6 Ba1 O3 C4 116.6(3) . .
N1 Ba1 O3 C4 29.9(3) 4_565 .
O6 Ba1 O3 C4 72.8(3) 3_765 .
C4 Ba1 O3 C4 -172.7(3) 3_766 .
Ba1 Ba1 O3 C4 -170.2(4) 3_766 .
O4 Ba1 O3 Ba1 77.14(14) 1_655 3_766
O2 Ba1 O3 Ba1 156.66(10) 4_565 3_766
O1 Ba1 O3 Ba1 96.77(12) . 3_766
O3 Ba1 O3 Ba1 0.0 3_766 3_766
O5 Ba1 O3 Ba1 -36.25(18) 2_755 3_766
O6 Ba1 O3 Ba1 -73.23(11) . 3_766
N1 Ba1 O3 Ba1 -159.87(13) 4_565 3_766
O6 Ba1 O3 Ba1 -117.02(11) 3_765 3_766
C4 Ba1 O3 Ba1 -2.55(11) 3_766 3_766
O4 Ba1 O6 Ba1 83.08(17) 1_655 3_765
O3 Ba1 O6 Ba1 -130.78(12) . 3_765
O2 Ba1 O6 Ba1 -31.57(17) 4_565 3_765
O1 Ba1 O6 Ba1 -143.79(9) . 3_765
O3 Ba1 O6 Ba1 164.49(13) 3_766 3_765
O5 Ba1 O6 Ba1 76.25(11) 2_755 3_765
N1 Ba1 O6 Ba1 -56.48(11) 4_565 3_765
O6 Ba1 O6 Ba1 0.0 3_765 3_765
C4 Ba1 O6 Ba1 141.83(13) 3_766 3_765
Ba1 Ba1 O6 Ba1 -163.39(12) 3_766 3_765
O4 Ba1 O1 C1 -111.5(3) 1_655 .
O3 Ba1 O1 C1 82.4(3) . .
O2 Ba1 O1 C1 -38.7(3) 4_565 .
O3 Ba1 O1 C1 142.7(3) 3_766 .
O5 Ba1 O1 C1 -148.3(2) 2_755 .
O6 Ba1 O1 C1 96.1(3) . .
N1 Ba1 O1 C1 13.9(3) 4_565 .
O6 Ba1 O1 C1 -7.8(3) 3_765 .
C4 Ba1 O1 C1 160.5(3) 3_766 .
Ba1 Ba1 O1 C1 114.9(3) 3_766 .
C5 N2 C3 C2 -0.4(4) . .
C5 N2 C3 C4 -176.4(3) . .
C2 N1 C5 N2 -0.4(4) . .
Ba1 N1 C5 N2 162.2(2) 4_566 .
C2 N1 C5 C6 177.5(3) . .
Ba1 N1 C5 C6 -20.0(5) 4_566 .
C3 N2 C5 N1 0.5(4) . .
C3 N2 C5 C6 -177.4(3) . .
Ba1 O1 C1 O2 125.2(3) . .
Ba1 O1 C1 C2 -55.5(4) . .
C5 N1 C2 C3 0.1(4) . .
Ba1 N1 C2 C3 -165.9(2) 4_566 .
C5 N1 C2 C1 177.4(3) . .
Ba1 N1 C2 C1 11.4(4) 4_566 .
N2 C3 C2 N1 0.2(4) . .
C4 C3 C2 N1 175.0(4) . .
N2 C3 C2 C1 -176.5(3) . .
C4 C3 C2 C1 -1.7(7) . .
O2 C1 C2 N1 -5.8(5) . .
O1 C1 C2 N1 174.8(3) . .
O2 C1 C2 C3 170.6(4) . .
O1 C1 C2 C3 -8.7(6) . .
Ba1 O5 C6 C5 92.0(4) 2_745 .
N1 C5 C6 O5 -85.0(4) . .
N2 C5 C6 O5 92.7(4) . .
O1 C1 O2 Ba1 175.2(2) . 4_566
C2 C1 O2 Ba1 -4.1(5) . 4_566
Ba1 O3 C4 O4 -142.0(3) . .
Ba1 O3 C4 O4 46.8(4) 3_766 .
Ba1 O3 C4 C3 38.9(5) . .
Ba1 O3 C4 C3 -132.3(3) 3_766 .
Ba1 O3 C4 Ba1 171.2(4) . 3_766
Ba1 O4 C4 O3 89.7(10) 1_455 .
Ba1 O4 C4 C3 -91.2(10) 1_455 .
Ba1 O4 C4 Ba1 126.7(9) 1_455 3_766
N2 C3 C4 O3 -164.9(3) . .
C2 C3 C4 O3 20.8(6) . .
N2 C3 C4 O4 16.0(5) . .
C2 C3 C4 O4 -158.3(4) . .
N2 C3 C4 Ba1 125.2(3) . 3_766
C2 C3 C4 Ba1 -49.1(6) . 3_766
